data_1526830
loop_
_publ_author_name
'Lauxmann, P.'
'Schleid, T.'

_publ_section_title
;
 Cu Y S2 : ein ternaeres Kupfer(I) - Yttrium(III) - Sulfid mit Ketten (1
 infty)((Cu (S1)3/3 (S2)1/1)(3-)) cis-kantenverknuepfter (Cu S4)(7-) -
 Tetraeder
;
_journal_name_full 'Zeitschrift fuer Anorganische und Allgemeine Chemie'
_journal_page_first 1608
_journal_page_last 1612
_journal_volume 626
_journal_year 2000
_chemical_formula_sum 'Cu S2 Y'
_chemical_name_systematic 'Cu Y S2'
_space_group_IT_number 62
_symmetry_space_group_name_Hall '-P 2ac 2n'
_symmetry_space_group_name_H-M 'P n m a'
_cell_angle_alpha 90
_cell_angle_beta 90
_cell_angle_gamma 90
_cell_formula_units_Z 4
_cell_length_a 13.453
_cell_length_b 3.9812
_cell_length_c 6.2908
_cell_volume 336.929
_citation_journal_id_ASTM ZAACAB
_cod_data_source_file Lauxmann_ZAACAB_2000_749.cif
_cod_data_source_block Cu1S2Y1
_cod_original_cell_volume 336.9295
_cod_original_formula_sum 'Cu1 S2 Y1'
_cod_database_code 1526830

loop_
_symmetry_equiv_pos_as_xyz
x,y,z
-x+1/2,-y,z+1/2
x+1/2,-y+1/2,-z+1/2
-x,y+1/2,-z
-x,-y,-z
x-1/2,y,-z-1/2
-x-1/2,y-1/2,z-1/2
x,-y-1/2,z

loop_
_atom_site_label
_atom_site_type_symbol
_atom_site_fract_x
_atom_site_fract_y
_atom_site_fract_z
_atom_site_occupancy
_atom_site_U_iso_or_equiv
Cu1 Cu+1 0.4465 0.25 0.3919 1 0.0
S1 S-2 0.4623 0.25 0.7597 1 0.0
Y1 Y+3 0.13488 0.25 0.4925 1 0.0
S2 S-2 0.2934 0.25 0.231 1 0.0
